data_1560457
loop_
_publ_author_name
'Xiao, Ying-Hui'
'Huang, Jing'
'Deng, Zhao-Peng'
'Huo, Li-Hua'
'Gao, Shan'

_publ_section_title
;
 Syntheses and characterizations of multinuclear, chain and layer
 silver(I) complexes assembled from bispyridine analogues of
 pyridinyl-hexahydropyrimidine
;
_journal_name_full 'Journal of Solid State Chemistry'
_journal_page_first 255
_journal_page_last 265
_journal_paper_doi 10.1016/j.jssc.2017.04.033
_journal_volume 251
_journal_year 2017
_chemical_formula_moiety 'C18 H28 Ag2 N7 O4, N O3, H2 O'
_chemical_formula_sum 'C18 H30 Ag2 N8 O8'
_chemical_formula_weight 702.24
_space_group_IT_number 62
_space_group_name_Hall '-P 2ac 2n'
_space_group_name_H-M_alt 'P n m a'
_symmetry_cell_setting orthorhombic
_symmetry_space_group_name_Hall '-P 2ac 2n'
_symmetry_space_group_name_H-M 'P n m a'
_atom_sites_solution_hydrogens geom
_atom_sites_solution_primary direct
_atom_sites_solution_secondary difmap
_cell_angle_alpha 90.00
_cell_angle_beta 90.00
_cell_angle_gamma 90.00
_cell_formula_units_Z 4
_cell_length_a 25.2964(14)
_cell_length_b 6.4765(3)
_cell_length_c 16.2622(15)
_cell_measurement_reflns_used 1766
_cell_measurement_temperature 295(2)
_cell_measurement_theta_max 28.25
_cell_measurement_theta_min 3.16
_cell_volume 2664.3(3)
_computing_cell_refinement
;
CrysAlis Pro (Agilent, 2013)
;
_computing_data_collection
;
CrysAlis Pro (Agilent, 2013)
;
_computing_data_reduction
;
CrysAlis Pro (Agilent, 2013)
;
_computing_molecular_graphics '(K. Brandenburg, Diamond 3.1, 2009)'
_computing_publication_material '(K. Brandenburg, Diamond 3.1, 2009)'
_computing_structure_refinement 'SHELXL-97 (Sheldrick, 1997)'
_computing_structure_solution 'SHELXS-97 (Sheldrick, 1990)'
_diffrn_ambient_temperature 295(2)
_diffrn_detector_area_resol_mean 16.1954
_diffrn_measured_fraction_theta_full 0.990
_diffrn_measured_fraction_theta_max 0.990
_diffrn_measurement_device_type 'Xcalibur, Eos'
_diffrn_measurement_method '\w scans'
_diffrn_radiation_monochromator graphite
_diffrn_radiation_source 'Enhance (Mo) X-ray Source'
_diffrn_radiation_type MoK\a
_diffrn_radiation_wavelength 0.71073
_diffrn_reflns_av_R_equivalents 0.0259
_diffrn_reflns_av_sigmaI/netI 0.0429
_diffrn_reflns_limit_h_max 32
_diffrn_reflns_limit_h_min -26
_diffrn_reflns_limit_k_max 7
_diffrn_reflns_limit_k_min -8
_diffrn_reflns_limit_l_max 21
_diffrn_reflns_limit_l_min -7
_diffrn_reflns_number 5967
_diffrn_reflns_theta_full 27.56
_diffrn_reflns_theta_max 27.56
_diffrn_reflns_theta_min 3.39
_exptl_absorpt_coefficient_mu 1.526
_exptl_absorpt_correction_T_max 0.7708
_exptl_absorpt_correction_T_min 0.7400
_exptl_absorpt_correction_type multi-scan
_exptl_absorpt_process_details
; 
CrysAlis Pro (Agilent, 2013)
Empirical absorption correction using spherical harmonics,
 implemented in SCALE3 ABSPACK scaling algorithm. 
;
_exptl_crystal_colour colorless
_exptl_crystal_density_diffrn 1.751
_exptl_crystal_density_method 'not measured'
_exptl_crystal_description prism
_exptl_crystal_F_000 1408
_exptl_crystal_size_max 0.21
_exptl_crystal_size_mid 0.19
_exptl_crystal_size_min 0.18
_refine_diff_density_max 1.883
_refine_diff_density_min -1.100
_refine_diff_density_rms 0.157
_refine_ls_extinction_method none
_refine_ls_goodness_of_fit_ref 1.068
_refine_ls_hydrogen_treatment mixed
_refine_ls_matrix_type full
_refine_ls_number_parameters 199
_refine_ls_number_reflns 3323
_refine_ls_number_restraints 18
_refine_ls_restrained_S_all 1.068
_refine_ls_R_factor_all 0.0920
_refine_ls_R_factor_gt 0.0671
_refine_ls_shift/su_max 0.001
_refine_ls_shift/su_mean 0.000
_refine_ls_structure_factor_coef Fsqd
_refine_ls_weighting_details 'calc w=1/[\s^2^(Fo^2^)+(0.1236P)^2^+5.0755P] where P=(Fo^2^+2Fc^2^)/3'
_refine_ls_weighting_scheme calc
_refine_ls_wR_factor_gt 0.2007
_refine_ls_wR_factor_ref 0.2213
_reflns_number_gt 2418
_reflns_number_total 3323
_reflns_threshold_expression >2sigma(I)
_cod_data_source_file JSSC-2017-251-255.cif
_cod_data_source_block complex5
_cod_original_sg_symbol_H-M 'P nma'
_cod_database_code 1560457

loop_
_symmetry_equiv_pos_as_xyz
'x, y, z'
'-x+1/2, -y, z+1/2'
'x+1/2, -y+1/2, -z+1/2'
'-x, y+1/2, -z'
'-x, -y, -z'
'x-1/2, y, -z-1/2'
'-x-1/2, y-1/2, z-1/2'
'x, -y-1/2, z'

loop_
_atom_site_label
_atom_site_type_symbol
_atom_site_fract_x
_atom_site_fract_y
_atom_site_fract_z
_atom_site_U_iso_or_equiv
_atom_site_adp_type
_atom_site_occupancy
_atom_site_symmetry_multiplicity
_atom_site_calc_flag
_atom_site_refinement_flags
_atom_site_disorder_assembly
_atom_site_disorder_group
Ag1 Ag 0.25824(3) 0.2500 0.90464(6) 0.0559(3) Uani 1 2 d S . .
Ag2 Ag 0.43488(3) 0.7500 0.74319(5) 0.0517(3) Uani 1 2 d S . .
O1W O 0.2107(14) 0.7500 1.115(2) 0.304(15) Uani 1 2 d SU . .
H1W H 0.1912 0.8564 1.1189 0.456 Uiso 1 1 d R . .
O1 O 0.2061(8) 1.2500 1.0845(11) 0.192(9) Uani 1 2 d S . .
O2W O 0.2291(11) 0.2500 0.7548(15) 0.245(12) Uani 1 2 d SU . .
H2W1 H 0.2446 0.2500 0.7085 0.367 Uiso 1 2 d SR . .
H2W2 H 0.1959 0.2500 0.7466 0.367 Uiso 1 2 d SR . .
O2 O 0.1430(6) 1.105(2) 1.1371(10) 0.219(8) Uani 1 1 d . . .
O3 O 0.580(3) 0.7500 0.7423(15) 0.26(2) Uani 0.50 2 d SPD A 1
O3' O 0.6018(17) 0.7500 0.760(3) 0.26(2) Uani 0.50 2 d SPD A 2
O4 O 0.5657(16) 0.590(3) 0.8458(11) 0.279(13) Uani 0.50 1 d PD A 1
O4' O 0.54958(16) 0.5897(7) 0.8265(3) 0.279(13) Uani 0.50 1 d PD A 2
N1 N 0.34831(16) 0.2500(7) 0.8930(3) 0.0403(17) Uani 1 2 d SR . .
N2 N 0.47697(16) 0.4414(7) 0.7037(3) 0.0387(11) Uani 1 1 d R . .
H2N H 0.5048 0.4327 0.7339 0.058 Uiso 1 1 d R . .
N3 N 0.3844(3) 0.7500 0.8602(5) 0.0399(17) Uani 1 2 d S . .
N4 N 0.21565(19) 0.5581(7) 0.9435(4) 0.0448(13) Uani 1 1 d . . .
H4N H 0.2194 0.5670 0.9959 0.067 Uiso 1 1 d R . .
N5 N 0.1645(7) 1.2500 1.1223(10) 0.106(5) Uani 1 2 d S . .
N6 N 0.5698(6) 0.7500 0.8129(9) 0.116(6) Uani 1 2 d SD . .
C1 C 0.3718(3) 0.2500 0.8190(6) 0.039(2) Uani 1 2 d S . .
H1 H 0.3502 0.2500 0.7727 0.047 Uiso 1 2 calc SR . .
C2 C 0.4246(3) 0.2500 0.8071(6) 0.0337(17) Uani 1 2 d S . .
C3 C 0.4578(4) 0.2500 0.8759(6) 0.045(2) Uani 1 2 d S . .
H3 H 0.4944 0.2500 0.8702 0.054 Uiso 1 2 calc SR . .
C4 C 0.4346(4) 0.2500 0.9515(7) 0.058(3) Uani 1 2 d S . .
H4A H 0.4555 0.2500 0.9986 0.070 Uiso 1 2 calc SR . .
C5 C 0.3801(4) 0.2500 0.9583(7) 0.053(3) Uani 1 2 d S . .
H5 H 0.3651 0.2500 1.0105 0.064 Uiso 1 2 calc SR . .
C6 C 0.4467(3) 0.2500 0.7197(6) 0.0363(18) Uani 1 2 d S . .
H6 H 0.4164 0.2500 0.6821 0.044 Uiso 1 2 calc SR . .
C7 C 0.4963(3) 0.4427(9) 0.6169(4) 0.0497(17) Uani 1 1 d . . .
H7A H 0.5183 0.5636 0.6083 0.060 Uiso 1 1 calc R . .
H7B H 0.4663 0.4521 0.5799 0.060 Uiso 1 1 calc R . .
C8 C 0.5281(4) 0.2500 0.5963(6) 0.052(3) Uani 1 2 d S . .
H8A H 0.5369 0.2500 0.5382 0.062 Uiso 1 2 calc SR . .
H8B H 0.5608 0.2500 0.6273 0.062 Uiso 1 2 calc SR . .
C9 C 0.3319(4) 0.7500 0.8563(6) 0.0384(19) Uani 1 2 d S . .
H9 H 0.3164 0.7500 0.8045 0.046 Uiso 1 2 calc SR . .
C10 C 0.2988(3) 0.7500 0.9238(6) 0.0360(19) Uani 1 2 d S . .
C11 C 0.3213(4) 0.7500 1.0003(7) 0.047(2) Uani 1 2 d S . .
H11 H 0.3002 0.7500 1.0472 0.057 Uiso 1 2 calc SR . .
C12 C 0.3763(4) 0.7500 1.0068(7) 0.055(3) Uani 1 2 d S . .
H12 H 0.3931 0.7500 1.0577 0.066 Uiso 1 2 calc SR . .
C13 C 0.4044(4) 0.7500 0.9354(8) 0.053(3) Uani 1 2 d S . .
H13 H 0.4410 0.7500 0.9398 0.063 Uiso 1 2 calc SR . .
C14 C 0.2392(3) 0.7500 0.9095(6) 0.040(2) Uani 1 2 d S . .
H14 H 0.2332 0.7500 0.8500 0.048 Uiso 1 2 calc SR . .
C15 C 0.1578(3) 0.5584(12) 0.9287(6) 0.065(2) Uani 1 1 d . . .
H15A H 0.1423 0.4379 0.9546 0.078 Uiso 1 1 calc R . .
H15B H 0.1513 0.5488 0.8700 0.078 Uiso 1 1 calc R . .
C16 C 0.1313(4) 0.7500 0.9618(9) 0.065(3) Uani 1 2 d S . .
H16A H 0.1332 0.7500 1.0214 0.078 Uiso 1 2 calc SR . .
H16B H 0.0943 0.7500 0.9461 0.078 Uiso 1 2 calc SR . .

loop_
_atom_site_aniso_label
_atom_site_aniso_U_11
_atom_site_aniso_U_22
_atom_site_aniso_U_33
_atom_site_aniso_U_23
_atom_site_aniso_U_13
_atom_site_aniso_U_12
Ag1 0.0454(4) 0.0326(4) 0.0898(7) 0.000 0.0170(4) 0.000
Ag2 0.0583(5) 0.0299(4) 0.0670(6) 0.000 0.0217(4) 0.000
O1W 0.303(17) 0.312(17) 0.297(17) 0.000 0.007(10) 0.000
O1 0.137(15) 0.28(3) 0.161(16) 0.000 0.065(12) 0.000
O2W 0.255(14) 0.263(14) 0.216(14) 0.000 -0.006(9) 0.000
O2 0.227(15) 0.157(12) 0.274(16) -0.059(11) 0.126(13) -0.104(11)
O3 0.30(6) 0.32(4) 0.15(2) 0.000 0.11(3) 0.000
O3' 0.30(6) 0.32(4) 0.15(2) 0.000 0.11(3) 0.000
O4 0.49(4) 0.223(16) 0.126(12) 0.057(11) -0.196(16) -0.150(19)
O4' 0.49(4) 0.223(16) 0.126(12) 0.057(11) -0.196(16) -0.150(19)
N1 0.041(4) 0.025(3) 0.055(5) 0.000 0.010(4) 0.000
N2 0.043(3) 0.021(2) 0.052(3) -0.001(2) 0.008(2) -0.001(2)
N3 0.037(4) 0.029(3) 0.054(5) 0.000 0.007(4) 0.000
N4 0.032(2) 0.024(2) 0.078(4) 0.001(3) 0.008(3) -0.0045(19)
N5 0.090(10) 0.132(15) 0.096(10) 0.000 0.029(9) 0.000
N6 0.178(18) 0.079(9) 0.091(10) 0.000 -0.006(11) 0.000
C1 0.031(4) 0.029(4) 0.058(5) 0.000 0.008(4) 0.000
C2 0.037(4) 0.022(3) 0.042(5) 0.000 0.006(4) 0.000
C3 0.034(4) 0.045(5) 0.055(5) 0.000 0.004(4) 0.000
C4 0.054(6) 0.062(7) 0.060(6) 0.000 0.002(5) 0.000
C5 0.056(6) 0.036(5) 0.068(7) 0.000 0.029(6) 0.000
C6 0.036(4) 0.029(4) 0.044(5) 0.000 0.005(4) 0.000
C7 0.066(4) 0.026(3) 0.057(4) 0.006(3) 0.022(4) 0.000(3)
C8 0.065(7) 0.037(5) 0.053(6) 0.000 0.024(5) 0.000
C9 0.044(5) 0.030(4) 0.041(5) 0.000 0.003(4) 0.000
C10 0.033(4) 0.019(3) 0.056(5) 0.000 0.002(4) 0.000
C11 0.043(5) 0.047(5) 0.053(6) 0.000 0.002(4) 0.000
C12 0.045(5) 0.065(7) 0.056(6) 0.000 -0.007(5) 0.000
C13 0.032(4) 0.036(5) 0.091(8) 0.000 0.010(5) 0.000
C14 0.033(4) 0.029(4) 0.058(6) 0.000 0.006(4) 0.000
C15 0.034(3) 0.037(4) 0.124(7) 0.005(4) -0.004(4) -0.006(3)
C16 0.034(5) 0.046(6) 0.114(10) 0.000 0.004(6) 0.000

loop_
_atom_type_symbol
_atom_type_description
_atom_type_scat_dispersion_real
_atom_type_scat_dispersion_imag
_atom_type_scat_source
C C 0.0033 0.0016 'International Tables Vol C Tables 4.2.6.8 and 6.1.1.4'
H H 0.0000 0.0000 'International Tables Vol C Tables 4.2.6.8 and 6.1.1.4'
Ag Ag -0.8971 1.1015 'International Tables Vol C Tables 4.2.6.8 and 6.1.1.4'
N N 0.0061 0.0033 'International Tables Vol C Tables 4.2.6.8 and 6.1.1.4'
O O 0.0106 0.0060 'International Tables Vol C Tables 4.2.6.8 and 6.1.1.4'

loop_
_geom_angle_atom_site_label_1
_geom_angle_atom_site_label_2
_geom_angle_atom_site_label_3
_geom_angle
_geom_angle_site_symmetry_1
_geom_angle_site_symmetry_3
N1 Ag1 N4 118.58(16) . 8_565
N1 Ag1 N4 118.57(16) . .
N4 Ag1 N4 115.9(2) 8_565 .
N1 Ag1 O2W 102.1(7) . .
N4 Ag1 O2W 97.1(4) 8_565 .
N4 Ag1 O2W 97.1(4) . .
N3 Ag2 N2 118.60(12) . .
N3 Ag2 N2 118.60(12) . 8_575
N2 Ag2 N2 116.2(2) . 8_575
Ag1 O2W H2W1 135.6 . .
Ag1 O2W H2W2 115.9 . .
H2W1 O2W H2W2 108.5 . .
C5 N1 C1 116.6(6) . .
C5 N1 Ag1 122.4(5) . .
C1 N1 Ag1 121.0(5) . .
C6 N2 C7 109.9(5) . .
C6 N2 Ag2 115.4(4) . .
C7 N2 Ag2 113.7(3) . .
C6 N2 H2N 105.6 . .
C7 N2 H2N 105.7 . .
Ag2 N2 H2N 105.7 . .
C13 N3 C9 115.2(8) . .
C13 N3 Ag2 123.6(6) . .
C9 N3 Ag2 121.2(6) . .
C15 N4 C14 109.6(6) . .
C15 N4 Ag1 114.1(4) . .
C14 N4 Ag1 115.2(4) . .
C15 N4 H4N 105.7 . .
C14 N4 H4N 105.6 . .
Ag1 N4 H4N 105.8 . .
O2 N5 O2 115(2) 8_585 .
O2 N5 O1 122.1(11) 8_585 .
O2 N5 O1 122.1(11) . .
O4 N6 O4 124(2) 8_575 .
O4 N6 O3 117.7(12) 8_575 .
O4 N6 O3 117.7(12) . .
O4 N6 O4' 130.9(19) . 8_575
O3 N6 O4' 105.9(18) . 8_575
O4 N6 O4' 130.9(19) 8_575 .
O3 N6 O4' 105.9(18) . .
O4' N6 O4' 123.5(12) 8_575 .
O4 N6 O3' 113(2) 8_575 .
O4 N6 O3' 113(2) . .
O4' N6 O3' 115.7(8) 8_575 .
O4' N6 O3' 115.7(8) . .
N1 C1 C2 124.5(9) . .
N1 C1 H1 117.7 . .
C2 C1 H1 117.7 . .
C1 C2 C3 118.6(9) . .
C1 C2 C6 119.7(9) . .
C3 C2 C6 121.7(8) . .
C4 C3 C2 117.7(9) . .
C4 C3 H3 121.1 . .
C2 C3 H3 121.1 . .
C3 C4 C5 120.0(11) . .
C3 C4 H4A 120.0 . .
C5 C4 H4A 120.0 . .
N1 C5 C4 122.6(10) . .
N1 C5 H5 118.7 . .
C4 C5 H5 118.7 . .
N2 C6 N2 113.8(6) . 8_565
N2 C6 C2 110.6(5) . .
N2 C6 C2 110.6(5) 8_565 .
N2 C6 H6 107.1 . .
N2 C6 H6 107.1 8_565 .
C2 C6 H6 107.1 . .
N2 C7 C8 112.1(6) . .
N2 C7 H7A 109.2 . .
C8 C7 H7A 109.2 . .
N2 C7 H7B 109.2 . .
C8 C7 H7B 109.2 . .
H7A C7 H7B 107.9 . .
C7 C8 C7 110.2(8) 8_565 .
C7 C8 H8A 109.6 8_565 .
C7 C8 H8A 109.6 . .
C7 C8 H8B 109.6 8_565 .
C7 C8 H8B 109.6 . .
H8A C8 H8B 108.1 . .
N3 C9 C10 124.7(9) . .
N3 C9 H9 117.6 . .
C10 C9 H9 117.6 . .
C11 C10 C9 118.0(8) . .
C11 C10 C14 123.3(8) . .
C9 C10 C14 118.7(9) . .
C10 C11 C12 119.0(10) . .
C10 C11 H11 120.5 . .
C12 C11 H11 120.5 . .
C13 C12 C11 117.0(10) . .
C13 C12 H12 121.5 . .
C11 C12 H12 121.5 . .
N3 C13 C12 126.1(9) . .
N3 C13 H13 116.9 . .
C12 C13 H13 116.9 . .
N4 C14 N4 113.6(7) 8_575 .
N4 C14 C10 109.9(5) 8_575 .
N4 C14 C10 109.9(5) . .
N4 C14 H14 107.7 8_575 .
N4 C14 H14 107.7 . .
C10 C14 H14 107.7 . .
N4 C15 C16 112.4(7) . .
N4 C15 H15A 109.1 . .
C16 C15 H15A 109.1 . .
N4 C15 H15B 109.1 . .
C16 C15 H15B 109.1 . .
H15A C15 H15B 107.9 . .
C15 C16 C15 110.6(10) . 8_575
C15 C16 H16A 109.5 . .
C15 C16 H16A 109.5 8_575 .
C15 C16 H16B 109.5 . .
C15 C16 H16B 109.5 8_575 .
H16A C16 H16B 108.1 . .

loop_
_geom_bond_atom_site_label_1
_geom_bond_atom_site_label_2
_geom_bond_distance
_geom_bond_site_symmetry_2
Ag1 N1 2.286(4) .
Ag1 N4 2.354(5) 8_565
Ag1 N4 2.354(5) .
Ag1 O2W 2.55(2) .
Ag2 N3 2.292(8) .
Ag2 N2 2.354(4) .
Ag2 N2 2.354(4) 8_575
O1W H1W 0.8500 .
O1 N5 1.22(2) .
O2W H2W1 0.8501 .
O2W H2W2 0.8499 .
O2 N5 1.110(12) .
O3 N6 1.174(10) .
O3' N6 1.182(9) .
O4 N6 1.171(9) .
O4' N6 1.179(6) .
N1 C5 1.333(13) .
N1 C1 1.342(10) .
N2 C6 1.480(6) .
N2 C7 1.494(8) .
N2 H2N 0.8603 .
N3 C13 1.323(14) .
N3 C9 1.329(12) .
N4 C15 1.483(8) .
N4 C14 1.485(7) .
N4 H4N 0.8601 .
N5 O2 1.110(12) 8_585
N6 O4 1.171(9) 8_575
N6 O4' 1.179(6) 8_575
C1 C2 1.351(11) .
C1 H1 0.9300 .
C2 C3 1.398(13) .
C2 C6 1.527(13) .
C3 C4 1.362(15) .
C3 H3 0.9300 .
C4 C5 1.383(15) .
C4 H4A 0.9300 .
C5 H5 0.9300 .
C6 N2 1.480(6) 8_565
C6 H6 0.9800 .
C7 C8 1.521(8) .
C7 H7A 0.9700 .
C7 H7B 0.9700 .
C8 C7 1.521(8) 8_565
C8 H8A 0.9700 .
C8 H8B 0.9700 .
C9 C10 1.380(13) .
C9 H9 0.9300 .
C10 C11 1.368(14) .
C10 C14 1.524(12) .
C11 C12 1.397(14) .
C11 H11 0.9300 .
C12 C13 1.362(15) .
C12 H12 0.9300 .
C13 H13 0.9300 .
C14 N4 1.485(7) 8_575
C14 H14 0.9800 .
C15 C16 1.509(10) .
C15 H15A 0.9700 .
C15 H15B 0.9700 .
C16 C15 1.509(10) 8_575
C16 H16A 0.9700 .
C16 H16B 0.9700 .

loop_
_geom_hbond_atom_site_label_D
_geom_hbond_atom_site_label_H
_geom_hbond_atom_site_label_A
_geom_hbond_distance_DH
_geom_hbond_distance_HA
_geom_hbond_distance_DA
_geom_hbond_angle_DHA
_geom_hbond_site_symmetry_A
O1W H1W O2 0.85 2.04 2.89(3) 175.7 .
O2W H2W1 O1W 0.85 1.89 2.74(4) 171.0 2_564
N2 H2N O4' 0.86 2.14 2.878 143.5 .
N4 H4N O1W 0.86 2.28 3.06(3) 149.9 .
N4 H4N O1 0.86 2.53 3.049(15) 119.7 1_545

loop_
_geom_torsion_atom_site_label_1
_geom_torsion_atom_site_label_2
_geom_torsion_atom_site_label_3
_geom_torsion_atom_site_label_4
_geom_torsion
_geom_torsion_site_symmetry_1
_geom_torsion_site_symmetry_2
_geom_torsion_site_symmetry_3
_geom_torsion_site_symmetry_4
N4 Ag1 N1 C5 -74.8(4) 8_565 . . .
N4 Ag1 N1 C5 74.9(4) . . . .
O2W Ag1 N1 C5 -180.0(3) . . . .
N4 Ag1 N1 C1 105.1(3) 8_565 . . .
N4 Ag1 N1 C1 -105.2(3) . . . .
O2W Ag1 N1 C1 0.0(3) . . . .
N3 Ag2 N2 C6 36.2(6) . . . .
N2 Ag2 N2 C6 -172.6(4) 8_575 . . .
N3 Ag2 N2 C7 164.5(5) . . . .
N2 Ag2 N2 C7 -44.3(5) 8_575 . . .
N2 Ag2 N3 C13 75.27(17) . . . .
N2 Ag2 N3 C13 -75.27(17) 8_575 . . .
N2 Ag2 N3 C9 -104.73(17) . . . .
N2 Ag2 N3 C9 104.73(17) 8_575 . . .
N1 Ag1 N4 C15 165.1(5) . . . .
N4 Ag1 N4 C15 -44.5(7) 8_565 . . .
O2W Ag1 N4 C15 57.1(8) . . . .
N1 Ag1 N4 C14 37.0(6) . . . .
N4 Ag1 N4 C14 -172.5(4) 8_565 . . .
O2W Ag1 N4 C14 -71.0(8) . . . .
C5 N1 C1 C2 0.0(4) . . . .
Ag1 N1 C1 C2 180.00(11) . . . .
N1 C1 C2 C3 0.0(2) . . . .
N1 C1 C2 C6 -180.0(2) . . . .
C1 C2 C3 C4 0.000(3) . . . .
C6 C2 C3 C4 180.000(2) . . . .
C2 C3 C4 C5 0.000(3) . . . .
C1 N1 C5 C4 0.0(4) . . . .
Ag1 N1 C5 C4 180.00(13) . . . .
C3 C4 C5 N1 0.0(2) . . . .
C7 N2 C6 N2 57.0(9) . . . 8_565
Ag2 N2 C6 N2 -172.8(4) . . . 8_565
C7 N2 C6 C2 -177.7(6) . . . .
Ag2 N2 C6 C2 -47.5(7) . . . .
C1 C2 C6 N2 116.5(5) . . . .
C3 C2 C6 N2 -63.5(5) . . . .
C1 C2 C6 N2 -116.5(5) . . . 8_565
C3 C2 C6 N2 63.5(5) . . . 8_565
C6 N2 C7 C8 -54.7(8) . . . .
Ag2 N2 C7 C8 174.2(5) . . . .
N2 C7 C8 C7 53.6(11) . . . 8_565
C13 N3 C9 C10 0.000(3) . . . .
Ag2 N3 C9 C10 180.000(2) . . . .
N3 C9 C10 C11 0.000(3) . . . .
N3 C9 C10 C14 180.000(2) . . . .
C9 C10 C11 C12 0.000(3) . . . .
C14 C10 C11 C12 180.000(3) . . . .
C10 C11 C12 C13 0.000(3) . . . .
C9 N3 C13 C12 0.000(4) . . . .
Ag2 N3 C13 C12 180.000(2) . . . .
C11 C12 C13 N3 0.000(3) . . . .
C15 N4 C14 N4 56.9(10) . . . 8_575
Ag1 N4 C14 N4 -172.8(4) . . . 8_575
C15 N4 C14 C10 -179.5(7) . . . .
Ag1 N4 C14 C10 -49.1(8) . . . .
C11 C10 C14 N4 62.9(6) . . . 8_575
C9 C10 C14 N4 -117.1(6) . . . 8_575
C11 C10 C14 N4 -62.9(6) . . . .
C9 C10 C14 N4 117.1(6) . . . .
C14 N4 C15 C16 -54.6(10) . . . .
Ag1 N4 C15 C16 174.5(7) . . . .
N4 C15 C16 C15 53.6(14) . . . 8_575
